data_4035244
loop_
_publ_author_name
'Potopnyk, Mykhaylo A.'
'Volyniuk, Dmytro'
'Ceborska, Magdalena'
'Cmoch, Piotr'
'Hladka, Iryna'
'Danyliv, Yan'
'Gra\<zulevi\<cius, Juozas Vidas'

_publ_section_title
;
 Benzo[4,5]thiazolo[3,2- c][1,3,5,2]oxadiazaborinines: Synthesis,
 Structural, and Photophysical Properties.
;
_journal_issue 19
_journal_name_full 'The Journal of organic chemistry'
_journal_page_first 12129
_journal_page_last 12142
_journal_paper_doi 10.1021/acs.joc.8b02098
_journal_volume 83
_journal_year 2018
_chemical_formula_sum 'C16 H10 B F6 N3 O S'
_chemical_formula_weight 417.14
_space_group_crystal_system triclinic
_space_group_IT_number 2
_space_group_name_Hall '-P 1'
_space_group_name_H-M_alt 'P -1'
_atom_sites_solution_hydrogens geom
_audit_creation_method SHELXL-2018/1
_cell_angle_alpha 103.762(7)
_cell_angle_beta 94.853(7)
_cell_angle_gamma 97.745(7)
_cell_formula_units_Z 2
_cell_length_a 6.7366(6)
_cell_length_b 10.6037(9)
_cell_length_c 11.8737(9)
_cell_measurement_reflns_used 2288
_cell_measurement_temperature 100(2)
_cell_measurement_theta_max 70.6000
_cell_measurement_theta_min 5.0390
_cell_volume 810.29(12)
_computing_structure_refinement 'SHELXL-2018/1 (Sheldrick, 2018)'
_diffrn_ambient_temperature 100(2)
_diffrn_measured_fraction_theta_full 0.988
_diffrn_measured_fraction_theta_max 0.956
_diffrn_measurement_device_type 'SuperNova (Cu) X-ray Source'
_diffrn_radiation_type CuK\a
_diffrn_radiation_wavelength 1.54184
_diffrn_reflns_av_R_equivalents 0.0446
_diffrn_reflns_av_unetI/netI 0.0541
_diffrn_reflns_Laue_measured_fraction_full 0.988
_diffrn_reflns_Laue_measured_fraction_max 0.956
_diffrn_reflns_limit_h_max 7
_diffrn_reflns_limit_h_min -8
_diffrn_reflns_limit_k_max 12
_diffrn_reflns_limit_k_min -12
_diffrn_reflns_limit_l_max 14
_diffrn_reflns_limit_l_min -9
_diffrn_reflns_number 5229
_diffrn_reflns_point_group_measured_fraction_full 0.988
_diffrn_reflns_point_group_measured_fraction_max 0.956
_diffrn_reflns_theta_full 67.684
_diffrn_reflns_theta_max 70.913
_diffrn_reflns_theta_min 5.036
_diffrn_source 'micro-focus sealed X-ray tube'
_exptl_absorpt_coefficient_mu 2.534
_exptl_absorpt_correction_T_max 1.00000
_exptl_absorpt_correction_T_min 0.70645
_exptl_absorpt_correction_type multi-scan
_exptl_absorpt_process_details
;
CrysAlisPro 1.171.38.46 (Rigaku Oxford Diffraction, 2015)
Empirical absorption correction using spherical harmonics,
 implemented in SCALE3 ABSPACK scaling algorithm.
;
_exptl_crystal_colour yellow
_exptl_crystal_density_diffrn 1.710
_exptl_crystal_description needle
_exptl_crystal_F_000 420
_exptl_crystal_size_max 0.300
_exptl_crystal_size_mid 0.030
_exptl_crystal_size_min 0.020
_refine_diff_density_max 1.207
_refine_diff_density_min -0.913
_refine_diff_density_rms 0.159
_refine_ls_extinction_method none
_refine_ls_goodness_of_fit_ref 1.110
_refine_ls_hydrogen_treatment constr
_refine_ls_matrix_type full
_refine_ls_number_parameters 255
_refine_ls_number_reflns 2991
_refine_ls_number_restraints 0
_refine_ls_restrained_S_all 1.110
_refine_ls_R_factor_all 0.0958
_refine_ls_R_factor_gt 0.0867
_refine_ls_shift/su_max 0.000
_refine_ls_shift/su_mean 0.000
_refine_ls_structure_factor_coef Fsqd
_refine_ls_weighting_details 'w=1/[\s^2^(Fo^2^)+(0.1768P)^2^+1.7721P] where P=(Fo^2^+2Fc^2^)/3'
_refine_ls_weighting_scheme calc
_refine_ls_wR_factor_gt 0.2662
_refine_ls_wR_factor_ref 0.2762
_reflns_Friedel_coverage 0.000
_reflns_number_gt 2530
_reflns_number_total 2991
_reflns_threshold_expression 'I > 2\s(I)'
_cod_data_source_file jo8b02098_si_007.cif
_cod_data_source_block shelxl
_cod_database_code 4035244
_shelx_shelxl_version_number 2018/1
_shelx_space_group_comment
;
The symmetry employed for this shelxl refinement is uniquely defined
by the following loop, which should always be used as a source of
symmetry information in preference to the above space-group names.
They are only intended as comments.
;
_shelx_estimated_absorpt_t_min 0.517
_shelx_estimated_absorpt_t_max 0.951

loop_
_space_group_symop_operation_xyz
'x, y, z'
'-x, -y, -z'

loop_
_atom_site_label
_atom_site_type_symbol
_atom_site_fract_x
_atom_site_fract_y
_atom_site_fract_z
_atom_site_U_iso_or_equiv
_atom_site_adp_type
_atom_site_occupancy
_atom_site_site_symmetry_order
_atom_site_calc_flag
_atom_site_refinement_flags_posn
_atom_site_refinement_flags_adp
C1 C 0.1642(9) -0.0414(5) 0.8200(5) 0.0320(12) Uani 1 1 d . .
H1A H 0.031780 -0.071937 0.773425 0.048 Uiso 1 1 calc R U
H1B H 0.166502 -0.074921 0.890141 0.048 Uiso 1 1 calc R U
H1C H 0.268974 -0.073670 0.773552 0.048 Uiso 1 1 calc R U
C2 C 0.2325(8) 0.1687(5) 0.9780(4) 0.0275(11) Uani 1 1 d . .
H2A H 0.361423 0.228794 0.996468 0.041 Uiso 1 1 calc R U
H2B H 0.233979 0.103163 1.023769 0.041 Uiso 1 1 calc R U
H2C H 0.122369 0.218767 0.997100 0.041 Uiso 1 1 calc R U
C3 C 0.2042(6) 0.1716(4) 0.7720(4) 0.0205(10) Uani 1 1 d . .
C4 C 0.1750(7) 0.1076(4) 0.6501(4) 0.0213(10) Uani 1 1 d . .
H4 H 0.152769 0.014213 0.625892 0.026 Uiso 1 1 calc R U
C5 C 0.1785(6) 0.1780(4) 0.5680(4) 0.0200(9) Uani 1 1 d . .
H5 H 0.157028 0.132308 0.487758 0.024 Uiso 1 1 calc R U
C6 C 0.2130(6) 0.3169(4) 0.5985(4) 0.0197(9) Uani 1 1 d . .
C7 C 0.2411(6) 0.3811(4) 0.7185(4) 0.0191(9) Uani 1 1 d . .
H7 H 0.263899 0.474494 0.741664 0.023 Uiso 1 1 calc R U
C8 C 0.2363(6) 0.3121(4) 0.8025(4) 0.0196(9) Uani 1 1 d . .
H8 H 0.254668 0.358636 0.882539 0.023 Uiso 1 1 calc R U
C9 C 0.2193(6) 0.3886(4) 0.5103(4) 0.0187(9) Uani 1 1 d . .
C10 C 0.2671(6) 0.5812(4) 0.4572(4) 0.0192(9) Uani 1 1 d . .
C11 C 0.2970(7) 0.7492(5) 0.3454(4) 0.0215(10) Uani 1 1 d . .
C12 C 0.2562(6) 0.6196(4) 0.2760(4) 0.0197(9) Uani 1 1 d . .
C13 C 0.2356(7) 0.5980(4) 0.1553(4) 0.0224(10) Uani 1 1 d . .
C14 C 0.2571(7) 0.7040(5) 0.1057(4) 0.0245(10) Uani 1 1 d . .
C15 C 0.2983(7) 0.8319(5) 0.1760(5) 0.0248(10) Uani 1 1 d . .
C16 C 0.3186(6) 0.8546(4) 0.2961(5) 0.0221(10) Uani 1 1 d . .
B1 B 0.1928(8) 0.3707(5) 0.2950(5) 0.0218(11) Uani 1 1 d . .
N1 N 0.2023(6) 0.1028(4) 0.8543(4) 0.0250(9) Uani 1 1 d . .
N2 N 0.2609(6) 0.5196(4) 0.5419(3) 0.0203(8) Uani 1 1 d . .
N3 N 0.2391(5) 0.5266(4) 0.3410(4) 0.0196(8) Uani 1 1 d . .
O1 O 0.1861(5) 0.3198(3) 0.4013(3) 0.0242(8) Uani 1 1 d . .
F1 F 0.3443(4) 0.3264(3) 0.2354(2) 0.0288(7) Uani 1 1 d . .
F2 F 0.0085(4) 0.3347(3) 0.2292(2) 0.0277(7) Uani 1 1 d . .
F3 F 0.1982(4) 0.4767(3) 0.0842(2) 0.0293(7) Uani 1 1 d . .
F4 F 0.2393(4) 0.6837(3) -0.0102(3) 0.0302(7) Uani 1 1 d . .
F5 F 0.3168(4) 0.9330(3) 0.1256(3) 0.0317(7) Uani 1 1 d . .
F6 F 0.3594(4) 0.9783(3) 0.3626(3) 0.0294(7) Uani 1 1 d . .
S1 S 0.31770(16) 0.75225(10) 0.49326(10) 0.0203(4) Uani 1 1 d . .

loop_
_atom_site_aniso_label
_atom_site_aniso_U_11
_atom_site_aniso_U_22
_atom_site_aniso_U_33
_atom_site_aniso_U_23
_atom_site_aniso_U_13
_atom_site_aniso_U_12
C1 0.043(3) 0.019(2) 0.032(3) 0.010(2) 0.002(2) -0.008(2)
C2 0.033(3) 0.026(2) 0.023(2) 0.012(2) 0.001(2) -0.0031(19)
C3 0.015(2) 0.019(2) 0.026(2) 0.0079(18) 0.0001(17) -0.0043(16)
C4 0.021(2) 0.015(2) 0.025(2) 0.0024(18) 0.0031(18) -0.0034(16)
C5 0.016(2) 0.018(2) 0.021(2) 0.0023(18) -0.0017(17) -0.0052(16)
C6 0.014(2) 0.017(2) 0.024(2) 0.0035(18) -0.0005(17) -0.0058(16)
C7 0.014(2) 0.015(2) 0.026(2) 0.0045(18) 0.0021(17) -0.0053(15)
C8 0.017(2) 0.018(2) 0.021(2) 0.0024(17) 0.0008(17) -0.0036(16)
C9 0.0146(19) 0.017(2) 0.021(2) 0.0023(17) 0.0017(16) -0.0031(15)
C10 0.016(2) 0.017(2) 0.022(2) 0.0032(17) 0.0023(17) -0.0037(16)
C11 0.017(2) 0.024(2) 0.022(2) 0.0062(19) 0.0002(17) -0.0032(17)
C12 0.014(2) 0.016(2) 0.027(2) 0.0058(18) 0.0017(17) -0.0028(16)
C13 0.020(2) 0.015(2) 0.028(3) 0.0031(18) -0.0005(18) -0.0043(16)
C14 0.019(2) 0.031(3) 0.023(2) 0.011(2) -0.0003(18) -0.0044(18)
C15 0.018(2) 0.024(2) 0.035(3) 0.017(2) 0.0032(19) -0.0026(17)
C16 0.016(2) 0.015(2) 0.034(3) 0.0068(19) 0.0024(18) -0.0036(16)
B1 0.020(2) 0.018(2) 0.025(3) 0.005(2) -0.001(2) -0.0049(19)
N1 0.031(2) 0.0177(19) 0.025(2) 0.0066(16) 0.0025(17) -0.0035(16)
N2 0.0182(18) 0.0156(18) 0.025(2) 0.0050(15) 0.0009(15) -0.0037(14)
N3 0.0144(18) 0.0191(19) 0.023(2) 0.0045(15) -0.0008(14) -0.0044(14)
O1 0.0328(18) 0.0167(15) 0.0189(17) 0.0022(13) -0.0010(13) -0.0040(13)
F1 0.0374(16) 0.0229(14) 0.0239(15) 0.0015(11) 0.0064(12) 0.0041(12)
F2 0.0307(15) 0.0206(13) 0.0250(15) 0.0045(11) -0.0072(12) -0.0111(11)
F3 0.0395(16) 0.0216(14) 0.0210(14) 0.0025(11) -0.0001(12) -0.0078(11)
F4 0.0321(15) 0.0332(16) 0.0245(15) 0.0122(12) -0.0006(12) -0.0045(12)
F5 0.0368(16) 0.0241(15) 0.0361(17) 0.0162(13) 0.0022(13) -0.0029(12)
F6 0.0346(16) 0.0147(13) 0.0358(17) 0.0051(12) 0.0035(13) -0.0043(11)
S1 0.0204(6) 0.0144(6) 0.0227(6) 0.0035(4) 0.0003(4) -0.0053(4)

loop_
_atom_type_symbol
_atom_type_description
_atom_type_scat_dispersion_real
_atom_type_scat_dispersion_imag
_atom_type_scat_source
C C 0.0181 0.0091 'International Tables Vol C Tables 4.2.6.8 and 6.1.1.4'
H H 0.0000 0.0000 'International Tables Vol C Tables 4.2.6.8 and 6.1.1.4'
B B 0.0090 0.0039 'International Tables Vol C Tables 4.2.6.8 and 6.1.1.4'
N N 0.0311 0.0180 'International Tables Vol C Tables 4.2.6.8 and 6.1.1.4'
O O 0.0492 0.0322 'International Tables Vol C Tables 4.2.6.8 and 6.1.1.4'
F F 0.0727 0.0534 'International Tables Vol C Tables 4.2.6.8 and 6.1.1.4'
S S 0.3331 0.5567 'International Tables Vol C Tables 4.2.6.8 and 6.1.1.4'

loop_
_geom_angle_atom_site_label_1
_geom_angle_atom_site_label_2
_geom_angle_atom_site_label_3
_geom_angle
N1 C3 C8 121.7(4)
N1 C3 C4 121.7(4)
C8 C3 C4 116.6(4)
C5 C4 C3 121.2(4)
C4 C5 C6 122.1(4)
C7 C6 C5 117.3(4)
C7 C6 C9 121.8(4)
C5 C6 C9 120.9(4)
C8 C7 C6 121.6(4)
C7 C8 C3 121.2(4)
O1 C9 N2 123.4(4)
O1 C9 C6 117.1(4)
N2 C9 C6 119.5(4)
N2 C10 N3 127.4(4)
N2 C10 S1 119.2(3)
N3 C10 S1 113.4(3)
C16 C11 C12 121.2(5)
C16 C11 S1 127.8(4)
C12 C11 S1 110.9(3)
C13 C12 N3 128.0(4)
C13 C12 C11 119.0(4)
N3 C12 C11 113.0(4)
F3 C13 C14 118.3(4)
F3 C13 C12 121.9(4)
C14 C13 C12 119.7(4)
F4 C14 C13 119.9(4)
F4 C14 C15 119.6(4)
C13 C14 C15 120.5(4)
F5 C15 C16 120.4(4)
F5 C15 C14 119.2(4)
C16 C15 C14 120.3(4)
F6 C16 C11 121.1(5)
F6 C16 C15 119.6(4)
C11 C16 C15 119.2(4)
F1 B1 F2 112.7(4)
F1 B1 O1 109.5(4)
F2 B1 O1 109.3(4)
F1 B1 N3 110.0(4)
F2 B1 N3 109.3(4)
O1 B1 N3 105.7(4)
C3 N1 C2 121.3(4)
C3 N1 C1 120.3(4)
C2 N1 C1 118.4(4)
C10 N2 C9 117.2(4)
C10 N3 C12 112.8(4)
C10 N3 B1 119.0(4)
C12 N3 B1 128.2(4)
C9 O1 B1 127.2(4)
C10 S1 C11 89.9(2)

loop_
_geom_bond_atom_site_label_1
_geom_bond_atom_site_label_2
_geom_bond_distance
C1 N1 1.466(6)
C2 N1 1.453(6)
C3 N1 1.351(6)
C3 C8 1.429(6)
C3 C4 1.430(7)
C4 C5 1.361(6)
C5 C6 1.412(6)
C6 C7 1.409(7)
C6 C9 1.434(6)
C7 C8 1.370(6)
C9 O1 1.309(6)
C9 N2 1.334(6)
C10 N2 1.323(6)
C10 N3 1.349(6)
C10 S1 1.740(4)
C11 C16 1.377(6)
C11 C12 1.402(6)
C11 S1 1.741(5)
C12 C13 1.389(7)
C12 N3 1.389(6)
C13 F3 1.338(5)
C13 C14 1.384(6)
C14 F4 1.334(6)
C14 C15 1.391(7)
C15 F5 1.344(5)
C15 C16 1.380(7)
C16 F6 1.339(5)
B1 F1 1.363(6)
B1 F2 1.365(6)
B1 O1 1.488(6)
B1 N3 1.590(6)
